data_2231281
loop_
_publ_author_name
'Lu, Weicheng'
'Lian, Chaomei'
'Yang, Yan'
'Zhu, Yulin'

_publ_section_title
;
 14-Methoxy-2,16-dioxapentacyclo[7.7.5.0^1,21^.0^3,8^.0^10,15^]henicosa-3(8),10,12,14-tetraene-7,20-dione
;
_journal_coeditor_code RK2283
_journal_issue 8
_journal_name_full 'Acta Crystallographica Section E'
_journal_page_first o2108
_journal_paper_doi 10.1107/S1600536811028972
_journal_volume 67
_journal_year 2011
_chemical_formula_iupac 'C20 H20 O5'
_chemical_formula_moiety 'C20 H20 O5'
_chemical_formula_sum 'C20 H20 O5'
_chemical_formula_weight 340.36
_chemical_name_common
;
3,4,6,7-Tetrahydro-9-(3-methoxyphenyl)-1,8(5<i>H</i>,9<i>H</i>)-dioxo-
2<i>H</i>-[9(2)-11]-xanthene
;
_chemical_name_systematic
;
14-Methoxy-2,16-dioxapentacyclo[7.7.5.0^1,21^.0^3,8^.0^10,15^]henicosa-
3(8),10,12,14-tetraene-7,20-dione
;
_space_group_IT_number 14
_symmetry_cell_setting monoclinic
_symmetry_space_group_name_Hall '-P 2yn'
_symmetry_space_group_name_H-M 'P 1 21/n 1'
_atom_sites_solution_hydrogens geom
_atom_sites_solution_primary direct
_atom_sites_solution_secondary difmap
_audit_creation_method SHELXL97
_cell_angle_alpha 90.00
_cell_angle_beta 104.846(2)
_cell_angle_gamma 90.00
_cell_formula_units_Z 4
_cell_length_a 11.0939(15)
_cell_length_b 12.5918(17)
_cell_length_c 12.2982(16)
_cell_measurement_temperature 298(2)
_cell_measurement_theta_max 21.57
_cell_measurement_theta_min 2.21
_cell_volume 1660.6(4)
_computing_cell_refinement '<i>SAINT</i> (Bruker, 2004)'
_computing_data_collection '<i>APEX2</i> (Bruker, 2004)'
_computing_data_reduction '<i>SAINT</i> (Bruker, 2004)'
_computing_molecular_graphics '<i>SHELXTL</i>  (Sheldrick, 2008)'
_computing_publication_material '<i>SHELXTL</i> (Sheldrick, 2008)'
_computing_structure_refinement '<i>SHELXL97</i> (Sheldrick, 2008)'
_computing_structure_solution '<i>SHELXS97</i> (Sheldrick, 2008)'
_diffrn_ambient_temperature 298(2)
_diffrn_measured_fraction_theta_full 0.987
_diffrn_measured_fraction_theta_max 0.987
_diffrn_measurement_device_type 'Bruker APEXII CCD diffractometer'
_diffrn_measurement_method '\f--and \w--scans'
_diffrn_radiation_monochromator graphite
_diffrn_radiation_source 'fine--focus sealed tube'
_diffrn_radiation_type MoK\a
_diffrn_radiation_wavelength 0.71073
_diffrn_reflns_av_R_equivalents 0.0346
_diffrn_reflns_av_sigmaI/netI 0.0495
_diffrn_reflns_limit_h_max 14
_diffrn_reflns_limit_h_min -14
_diffrn_reflns_limit_k_max 11
_diffrn_reflns_limit_k_min -16
_diffrn_reflns_limit_l_max 16
_diffrn_reflns_limit_l_min -14
_diffrn_reflns_number 10066
_diffrn_reflns_theta_full 27.81
_diffrn_reflns_theta_max 27.81
_diffrn_reflns_theta_min 2.21
_exptl_absorpt_coefficient_mu 0.098
_exptl_absorpt_correction_T_max 0.9760
_exptl_absorpt_correction_T_min 0.9695
_exptl_absorpt_correction_type multi-scan
_exptl_absorpt_process_details '(<i>SADABS</i>; Bruker, 2004)'
_exptl_crystal_colour colourless
_exptl_crystal_density_diffrn 1.361
_exptl_crystal_density_method 'not measured'
_exptl_crystal_description block
_exptl_crystal_F_000 720
_exptl_crystal_size_max 0.32
_exptl_crystal_size_mid 0.28
_exptl_crystal_size_min 0.25
_refine_diff_density_max 0.17
_refine_diff_density_min -0.19
_refine_ls_extinction_method none
_refine_ls_goodness_of_fit_ref 1.055
_refine_ls_hydrogen_treatment mixed
_refine_ls_matrix_type full
_refine_ls_number_parameters 231
_refine_ls_number_reflns 3882
_refine_ls_number_restraints 13
_refine_ls_restrained_S_all 1.060
_refine_ls_R_factor_all 0.1020
_refine_ls_R_factor_gt 0.0566
_refine_ls_shift/su_max 0.000
_refine_ls_shift/su_mean 0.000
_refine_ls_structure_factor_coef Fsqd
_refine_ls_weighting_details 'calc w=1/[\s^2^(Fo^2^)+(0.0697P)^2^+0.3859P] where P=(Fo^2^+2Fc^2^)/3'
_refine_ls_weighting_scheme calc
_refine_ls_wR_factor_gt 0.1389
_refine_ls_wR_factor_ref 0.1622
_reflns_number_gt 2361
_reflns_number_total 3882
_reflns_threshold_expression >2\s(I)
_cod_data_source_file rk2283.cif
_cod_data_source_block I
_cod_original_sg_symbol_H-M 'P 21/n'
_cod_database_code 2231281
_cod_database_fobs_code 2231281

loop_
_symmetry_equiv_pos_as_xyz
'x, y, z'
'-x+1/2, y+1/2, -z+1/2'
'-x, -y, -z'
'x-1/2, -y-1/2, z-1/2'

loop_
_atom_site_type_symbol
_atom_site_label
_atom_site_fract_x
_atom_site_fract_y
_atom_site_fract_z
_atom_site_U_iso_or_equiv
_atom_site_adp_type
_atom_site_calc_flag
_atom_site_refinement_flags
_atom_site_occupancy
_atom_site_symmetry_multiplicity
O O2 0.96704(13) 0.21956(12) 0.70094(11) 0.0371(4) Uani d . 1 1
O O4 1.10467(13) 0.31569(12) 0.62388(13) 0.0395(4) Uani d . 1 1
O O5 1.33022(14) 0.38986(14) 0.66951(15) 0.0513(5) Uani d . 1 1
O O1 0.66507(16) 0.34312(19) 0.54126(17) 0.0729(6) Uani d . 1 1
O O3 0.7943(3) 0.52298(18) 0.8256(2) 0.0935(8) Uani d . 1 1
C C6 0.88270(19) 0.35355(18) 0.55948(17) 0.0342(5) Uani d . 1 1
H H6 0.9002 0.3906 0.4951 0.041 Uiso calc R 1 1
C C5 0.98380(18) 0.27078(17) 0.59972(16) 0.0327(5) Uani d . 1 1
C C8 0.87449(19) 0.37404(19) 0.75482(18) 0.0359(5) Uani d . 1 1
C C14 1.0240(2) 0.48114(17) 0.68106(17) 0.0338(5) Uani d . 1 1
C C4 0.9797(2) 0.18260(18) 0.51593(18) 0.0391(5) Uani d . 1 1
H H4A 1.0458 0.1320 0.5462 0.047 Uiso calc R 1 1
H H4B 0.9936 0.2118 0.4471 0.047 Uiso calc R 1 1
C C15 1.12077(19) 0.41893(17) 0.66481(16) 0.0322(5) Uani d . 1 1
C C9 0.90857(18) 0.27250(19) 0.77017(16) 0.0342(5) Uani d . 1 1
C C16 1.2428(2) 0.45815(18) 0.68901(18) 0.0365(5) Uani d . 1 1
C C19 1.0504(2) 0.58235(19) 0.72677(19) 0.0445(6) Uani d . 1 1
H H19 0.9865 0.6244 0.7397 0.053 Uiso calc R 1 1
C C7 0.8944(2) 0.43368(19) 0.65409(18) 0.0356(5) Uani d . 1 1
H H7 0.830(2) 0.4882(19) 0.6303(19) 0.046(7) Uiso d . 1 1
C C1 0.7546(2) 0.3018(2) 0.52006(19) 0.0448(6) Uani d . 1 1
C C10 0.8860(2) 0.2028(2) 0.86036(19) 0.0461(6) Uani d U 1 1
H H10A 0.9640 0.1906 0.9164 0.055 Uiso calc R 1 1
H H10B 0.8545 0.1347 0.8286 0.055 Uiso calc R 1 1
C C17 1.2662(2) 0.55933(19) 0.73272(18) 0.0429(6) Uani d . 1 1
H H17 1.3468 0.5866 0.7487 0.051 Uiso calc R 1 1
C C18 1.1706(3) 0.6203(2) 0.75290(19) 0.0477(6) Uani d . 1 1
H H18 1.1877 0.6876 0.7844 0.057 Uiso calc R 1 1
C C2 0.7457(2) 0.2024(2) 0.4510(2) 0.0528(7) Uani d . 1 1
H H2A 0.7398 0.2221 0.3736 0.063 Uiso calc R 1 1
H H2B 0.6694 0.1655 0.4525 0.063 Uiso calc R 1 1
C C3 0.8546(2) 0.1262(2) 0.4899(2) 0.0464(6) Uani d . 1 1
H H3A 0.8461 0.0893 0.5568 0.056 Uiso calc R 1 1
H H3B 0.8520 0.0736 0.4317 0.056 Uiso calc R 1 1
C C13 0.8222(3) 0.4294(2) 0.8364(2) 0.0585(7) Uani d . 1 1
C C12 0.8086(4) 0.3653(3) 0.9354(3) 0.0895(12) Uani d U 1 1
H H12A 0.8816 0.3769 0.9973 0.107 Uiso calc R 1 1
H H12B 0.7368 0.3914 0.9587 0.107 Uiso calc R 1 1
C C20 1.4536(2) 0.4297(3) 0.6828(3) 0.0754(9) Uani d . 1 1
H H20A 1.4520 0.4869 0.6308 0.113 Uiso calc R 1 1
H H20B 1.5063 0.3738 0.6682 0.113 Uiso calc R 1 1
H H20C 1.4856 0.4551 0.7583 0.113 Uiso calc R 1 1
C C11 0.7939(4) 0.2525(3) 0.9151(3) 0.0989(13) Uani d U 1 1
H H11A 0.7107 0.2396 0.8679 0.119 Uiso calc R 1 1
H H11B 0.8001 0.2171 0.9864 0.119 Uiso calc R 1 1

loop_
_atom_site_aniso_label
_atom_site_aniso_U_11
_atom_site_aniso_U_22
_atom_site_aniso_U_33
_atom_site_aniso_U_12
_atom_site_aniso_U_13
_atom_site_aniso_U_23
O2 0.0418(9) 0.0381(9) 0.0328(8) 0.0064(7) 0.0117(6) 0.0029(7)
O4 0.0262(8) 0.0316(9) 0.0604(10) -0.0017(6) 0.0108(7) -0.0086(7)
O5 0.0303(8) 0.0486(11) 0.0760(12) -0.0051(8) 0.0157(8) -0.0052(9)
O1 0.0302(9) 0.1070(18) 0.0784(14) 0.0033(10) 0.0081(9) -0.0151(12)
O3 0.144(2) 0.0657(15) 0.0981(17) 0.0468(15) 0.0806(17) 0.0133(13)
C6 0.0312(11) 0.0402(13) 0.0317(11) 0.0022(10) 0.0087(8) 0.0055(10)
C5 0.0298(11) 0.0353(12) 0.0333(11) -0.0017(9) 0.0086(8) 0.0006(9)
C8 0.0303(11) 0.0427(14) 0.0371(12) 0.0049(10) 0.0131(9) 0.0012(10)
C14 0.0410(12) 0.0317(12) 0.0303(10) 0.0014(10) 0.0124(9) 0.0031(9)
C4 0.0431(13) 0.0389(13) 0.0385(12) -0.0052(11) 0.0161(10) -0.0053(10)
C15 0.0371(12) 0.0286(12) 0.0304(10) -0.0025(10) 0.0077(8) -0.0013(9)
C9 0.0272(10) 0.0448(13) 0.0300(10) 0.0004(10) 0.0062(8) 0.0009(10)
C16 0.0359(12) 0.0381(13) 0.0347(11) -0.0023(10) 0.0075(9) 0.0033(10)
C19 0.0607(16) 0.0334(13) 0.0428(13) 0.0032(12) 0.0194(11) -0.0011(11)
C7 0.0326(11) 0.0385(13) 0.0367(11) 0.0082(10) 0.0105(9) 0.0031(10)
C1 0.0342(12) 0.0618(17) 0.0355(12) -0.0007(12) 0.0038(9) 0.0083(11)
C10 0.0445(13) 0.0553(16) 0.0393(12) 0.0009(12) 0.0124(10) 0.0111(11)
C17 0.0480(14) 0.0404(14) 0.0368(12) -0.0133(12) 0.0047(10) 0.0017(10)
C18 0.0706(18) 0.0333(13) 0.0397(13) -0.0099(13) 0.0152(12) -0.0059(11)
C2 0.0446(14) 0.0626(18) 0.0461(14) -0.0180(13) 0.0021(11) -0.0013(13)
C3 0.0536(15) 0.0446(15) 0.0402(13) -0.0148(12) 0.0106(11) -0.0061(11)
C13 0.0661(18) 0.0611(19) 0.0597(17) 0.0173(15) 0.0371(14) 0.0048(14)
C12 0.134(3) 0.085(3) 0.077(2) 0.027(2) 0.078(2) 0.0141(19)
C20 0.0366(15) 0.081(2) 0.112(3) -0.0147(15) 0.0260(16) -0.014(2)
C11 0.127(3) 0.102(3) 0.090(3) 0.030(3) 0.075(2) 0.040(2)

loop_
_atom_type_symbol
_atom_type_description
_atom_type_scat_dispersion_real
_atom_type_scat_dispersion_imag
_atom_type_scat_source
C C 0.0033 0.0016 'International Tables Vol C Tables 4.2.6.8 and 6.1.1.4'
H H 0.0000 0.0000 'International Tables Vol C Tables 4.2.6.8 and 6.1.1.4'
O O 0.0106 0.0060 'International Tables Vol C Tables 4.2.6.8 and 6.1.1.4'

loop_
_geom_angle_atom_site_label_1
_geom_angle_atom_site_label_2
_geom_angle_atom_site_label_3
_geom_angle
C9 O2 C5 120.06(17)
C15 O4 C5 118.50(16)
C16 O5 C20 117.6(2)
C5 C6 C7 107.17(17)
C5 C6 C1 111.14(19)
C7 C6 C1 114.61(18)
C5 C6 H6 107.9
C7 C6 H6 107.9
C1 C6 H6 107.9
O4 C5 O2 108.62(15)
O4 C5 C4 107.38(16)
O2 C5 C4 105.67(17)
O4 C5 C6 112.04(17)
O2 C5 C6 109.72(16)
C4 C5 C6 113.11(18)
C9 C8 C13 120.6(2)
C9 C8 C7 119.78(19)
C13 C8 C7 119.5(2)
C15 C14 C19 119.0(2)
C15 C14 C7 118.26(19)
C19 C14 C7 122.7(2)
C5 C4 C3 110.74(18)
C5 C4 H4A 109.5
C3 C4 H4A 109.5
C5 C4 H4B 109.5
C3 C4 H4B 109.5
H4A C4 H4B 108.1
C14 C15 O4 123.32(19)
C14 C15 C16 120.9(2)
O4 C15 C16 115.78(19)
C8 C9 O2 122.79(19)
C8 C9 C10 125.2(2)
O2 C9 C10 112.0(2)
O5 C16 C17 125.4(2)
O5 C16 C15 115.7(2)
C17 C16 C15 118.9(2)
C18 C19 C14 120.2(2)
C18 C19 H19 119.9
C14 C19 H19 119.9
C8 C7 C14 110.26(17)
C8 C7 C6 107.20(19)
C14 C7 C6 108.63(17)
C8 C7 H7 110.3(13)
C14 C7 H7 111.4(14)
C6 C7 H7 108.9(13)
O1 C1 C2 122.9(2)
O1 C1 C6 119.9(2)
C2 C1 C6 117.2(2)
C9 C10 C11 110.7(2)
C9 C10 H10A 109.5
C11 C10 H10A 109.5
C9 C10 H10B 109.5
C11 C10 H10B 109.5
H10A C10 H10B 108.1
C16 C17 C18 120.4(2)
C16 C17 H17 119.8
C18 C17 H17 119.8
C19 C18 C17 120.5(2)
C19 C18 H18 119.7
C17 C18 H18 119.7
C1 C2 C3 114.61(19)
C1 C2 H2A 108.6
C3 C2 H2A 108.6
C1 C2 H2B 108.6
C3 C2 H2B 108.6
H2A C2 H2B 107.6
C4 C3 C2 112.4(2)
C4 C3 H3A 109.1
C2 C3 H3A 109.1
C4 C3 H3B 109.1
C2 C3 H3B 109.1
H3A C3 H3B 107.9
O3 C13 C8 121.5(2)
O3 C13 C12 122.3(2)
C8 C13 C12 116.2(3)
C11 C12 C13 114.8(3)
C11 C12 H12A 108.6
C13 C12 H12A 108.6
C11 C12 H12B 108.6
C13 C12 H12B 108.6
H12A C12 H12B 107.6
O5 C20 H20A 109.5
O5 C20 H20B 109.5
H20A C20 H20B 109.5
O5 C20 H20C 109.5
H20A C20 H20C 109.5
H20B C20 H20C 109.5
C12 C11 C10 115.4(3)
C12 C11 H11A 108.4
C10 C11 H11A 108.4
C12 C11 H11B 108.4
C10 C11 H11B 108.4
H11A C11 H11B 107.5

loop_
_geom_bond_atom_site_label_1
_geom_bond_atom_site_label_2
_geom_bond_distance
O2 C9 1.369(2)
O2 C5 1.456(2)
O4 C15 1.389(3)
O4 C5 1.415(2)
O5 C16 1.362(3)
O5 C20 1.427(3)
O1 C1 1.207(3)
O3 C13 1.217(3)
C6 C5 1.518(3)
C6 C7 1.520(3)
C6 C1 1.525(3)
C6 H6 0.9800
C5 C4 1.508(3)
C8 C9 1.333(3)
C8 C13 1.459(3)
C8 C7 1.512(3)
C14 C15 1.385(3)
C14 C19 1.393(3)
C14 C7 1.513(3)
C4 C3 1.519(3)
C4 H4A 0.9700
C4 H4B 0.9700
C15 C16 1.400(3)
C9 C10 1.485(3)
C16 C17 1.381(3)
C19 C18 1.375(3)
C19 H19 0.9300
C7 H7 0.98(2)
C1 C2 1.502(4)
C10 C11 1.497(4)
C10 H10A 0.9700
C10 H10B 0.9700
C17 C18 1.383(3)
C17 H17 0.9300
C18 H18 0.9300
C2 C3 1.520(4)
C2 H2A 0.9700
C2 H2B 0.9700
C3 H3A 0.9700
C3 H3B 0.9700
C13 C12 1.501(4)
C12 C11 1.445(5)
C12 H12A 0.9700
C12 H12B 0.9700
C20 H20A 0.9600
C20 H20B 0.9600
C20 H20C 0.9600
C11 H11A 0.9700
C11 H11B 0.9700

loop_
_geom_hbond_atom_site_label_D
_geom_hbond_atom_site_label_H
_geom_hbond_atom_site_label_A
_geom_hbond_site_symmetry_A
_geom_hbond_distance_DH
_geom_hbond_distance_HA
_geom_hbond_distance_DA
_geom_hbond_angle_DHA
C11 H11B O5 4_566 0.97 2.57 3.538(4) 174.5
C10 H10B O3 2_646 0.97 2.59 3.466(4) 150.8
C10 H10A O1 4_666 0.97 2.40 3.367(3) 174.8
C3 H3A O3 2_646 0.97 2.52 3.389(3) 148.5

loop_
_geom_torsion_atom_site_label_1
_geom_torsion_atom_site_label_2
_geom_torsion_atom_site_label_3
_geom_torsion_atom_site_label_4
_geom_torsion
C15 O4 C5 O2 -89.0(2)
C15 O4 C5 C4 157.18(18)
C15 O4 C5 C6 32.4(2)
C9 O2 C5 O4 96.3(2)
C9 O2 C5 C4 -148.79(18)
C9 O2 C5 C6 -26.5(2)
C7 C6 C5 O4 -61.2(2)
C1 C6 C5 O4 172.89(16)
C7 C6 C5 O2 59.6(2)
C1 C6 C5 O2 -66.4(2)
C7 C6 C5 C4 177.27(17)
C1 C6 C5 C4 51.3(2)
O4 C5 C4 C3 177.08(18)
O2 C5 C4 C3 61.3(2)
C6 C5 C4 C3 -58.8(2)
C19 C14 C15 O4 177.46(19)
C7 C14 C15 O4 0.7(3)
C19 C14 C15 C16 -2.8(3)
C7 C14 C15 C16 -179.54(18)
C5 O4 C15 C14 -1.4(3)
C5 O4 C15 C16 178.88(17)
C13 C8 C9 O2 -174.7(2)
C7 C8 C9 O2 3.1(3)
C13 C8 C9 C10 6.9(4)
C7 C8 C9 C10 -175.3(2)
C5 O2 C9 C8 -5.9(3)
C5 O2 C9 C10 172.67(17)
C20 O5 C16 C17 -7.7(3)
C20 O5 C16 C15 174.2(2)
C14 C15 C16 O5 -179.88(18)
O4 C15 C16 O5 -0.1(3)
C14 C15 C16 C17 1.9(3)
O4 C15 C16 C17 -178.37(19)
C15 C14 C19 C18 1.4(3)
C7 C14 C19 C18 178.0(2)
C9 C8 C7 C14 -86.9(3)
C13 C8 C7 C14 90.9(3)
C9 C8 C7 C6 31.1(3)
C13 C8 C7 C6 -151.0(2)
C15 C14 C7 C8 86.9(2)
C19 C14 C7 C8 -89.8(2)
C15 C14 C7 C6 -30.4(3)
C19 C14 C7 C6 153.0(2)
C5 C6 C7 C8 -60.8(2)
C1 C6 C7 C8 63.0(2)
C5 C6 C7 C14 58.3(2)
C1 C6 C7 C14 -177.87(18)
C5 C6 C1 O1 140.7(2)
C7 C6 C1 O1 19.0(3)
C5 C6 C1 C2 -42.0(3)
C7 C6 C1 C2 -163.7(2)
C8 C9 C10 C11 13.6(4)
O2 C9 C10 C11 -165.0(3)
O5 C16 C17 C18 -177.6(2)
C15 C16 C17 C18 0.5(3)
C14 C19 C18 C17 0.9(3)
C16 C17 C18 C19 -1.9(3)
O1 C1 C2 C3 -142.9(2)
C6 C1 C2 C3 39.8(3)
C5 C4 C3 C2 54.5(3)
C1 C2 C3 C4 -45.3(3)
C9 C8 C13 O3 177.6(3)
C7 C8 C13 O3 -0.2(4)
C9 C8 C13 C12 -0.6(4)
C7 C8 C13 C12 -178.4(3)
O3 C13 C12 C11 154.9(4)
C8 C13 C12 C11 -26.9(5)
C13 C12 C11 C10 48.7(5)
C9 C10 C11 C12 -41.1(4)
